data_2238779
loop_
_publ_author_name
'Zhu, Jing'
'Yang, Xiang-Xiang'
'Xu, Long-Yu'
'Ren, Zhi-Dong'
'Qu, Ling-Bo'

_publ_section_title
;
 8-Methoxy-3-methyl-3,4-dihydro-2<i>H</i>-1,3-benzoxazine
;
_journal_coeditor_code RZ5083
_journal_issue 11
_journal_name_full 'Acta Crystallographica Section E'
_journal_page_first o1619
_journal_paper_doi 10.1107/S1600536813026706
_journal_volume 69
_journal_year 2013
_chemical_formula_iupac 'C10 H13 N O2'
_chemical_formula_moiety 'C10 H13 N O2'
_chemical_formula_sum 'C10 H13 N O2'
_chemical_formula_weight 179.21
_chemical_name_common
;
8-Methoxy-3-methyl-3,4-dihydro-2<i>H</i>-1,3-benzoxazine
;
_chemical_name_systematic
;
8-Methoxy-3-methyl-3,4-dihydro-2<i>H</i>-1,3-benzoxazine
;
_space_group_crystal_system monoclinic
_space_group_IT_number 14
_symmetry_space_group_name_Hall '-P 2ybc'
_symmetry_space_group_name_H-M 'P 1 21/c 1'
_atom_sites_solution_hydrogens geom
_atom_sites_solution_primary direct
_atom_sites_solution_secondary difmap
_audit_creation_method
;
  Olex2 1.2
  (compiled 2012.05.09 svn.r2324, GUI svn.r4230)
;
_cell_angle_alpha 90.00
_cell_angle_beta 97.210(6)
_cell_angle_gamma 90.00
_cell_formula_units_Z 8
_cell_length_a 23.4234(14)
_cell_length_b 5.0054(3)
_cell_length_c 15.9408(10)
_cell_measurement_reflns_used 2369
_cell_measurement_temperature 291(2)
_cell_measurement_theta_max 66.9409
_cell_measurement_theta_min 3.1741
_cell_volume 1854.2(2)
_computing_cell_refinement
;
<i>CrysAlis PRO</i> (Agilent, 2012)
;
_computing_data_collection
;
<i>CrysAlis PRO</i> (Agilent, 2012)
;
_computing_data_reduction
;
<i>CrysAlis PRO</i> (Agilent, 2012)
;
_computing_molecular_graphics
;
<i>OLEX2</i> (Dolomanov <i>et al.</i>, 2009)
;
_computing_publication_material
;
<i>OLEX2</i> (Dolomanov <i>et al.</i>, 2009)
;
_computing_structure_refinement
;
<i>SHELXL97</i> (Sheldrick, 2008)
;
_computing_structure_solution
;
<i>SHELXS97</i> (Sheldrick, 2008)
;
_diffrn_ambient_temperature 291.15
_diffrn_detector_area_resol_mean 16.2312
_diffrn_measured_fraction_theta_full 0.9960
_diffrn_measured_fraction_theta_max 0.9946
_diffrn_measurement_device_type 'Agilent Xcalibur (Eos, Gemini)'
_diffrn_measurement_method '\w scans'
_diffrn_radiation_monochromator graphite
_diffrn_radiation_type 'Cu K\a'
_diffrn_radiation_wavelength 1.5418
_diffrn_reflns_av_R_equivalents 0.0296
_diffrn_reflns_limit_h_max 27
_diffrn_reflns_limit_h_min -19
_diffrn_reflns_limit_k_max 5
_diffrn_reflns_limit_k_min -3
_diffrn_reflns_limit_l_max 19
_diffrn_reflns_limit_l_min -18
_diffrn_reflns_number 6857
_diffrn_reflns_theta_full 67.05
_diffrn_reflns_theta_max 67.05
_diffrn_reflns_theta_min 3.80
_exptl_absorpt_coefficient_mu 0.729
_exptl_absorpt_correction_T_max 1.00000
_exptl_absorpt_correction_T_min 0.78330
_exptl_absorpt_correction_type multi-scan
_exptl_absorpt_process_details
;
(<i>CrysAlis PRO</i>; Agilent, 2012)
;
_exptl_crystal_colour colourless
_exptl_crystal_density_diffrn 1.284
_exptl_crystal_density_method 'not measured'
_exptl_crystal_description prism
_exptl_crystal_F_000 768
_exptl_crystal_size_max 0.22
_exptl_crystal_size_mid 0.20
_exptl_crystal_size_min 0.18
_refine_diff_density_max 0.148
_refine_diff_density_min -0.155
_refine_ls_extinction_coef 0.0041(3)
_refine_ls_extinction_expression Fc^*^=kFc[1+0.001xFc^2^\l^3^/sin(2\q)]^-1/4^
_refine_ls_extinction_method '<i>SHELXL97</i> (Sheldrick, 2008)'
_refine_ls_goodness_of_fit_ref 1.019
_refine_ls_hydrogen_treatment constr
_refine_ls_matrix_type full
_refine_ls_number_parameters 240
_refine_ls_number_reflns 3281
_refine_ls_number_restraints 0
_refine_ls_restrained_S_all 1.019
_refine_ls_R_factor_all 0.0604
_refine_ls_R_factor_gt 0.0406
_refine_ls_shift/su_max 0.000
_refine_ls_shift/su_mean 0.000
_refine_ls_structure_factor_coef Fsqd
_refine_ls_weighting_details 'calc w=1/[\s^2^(Fo^2^)+(0.0524P)^2^+0.0000P] where P=(Fo^2^+2Fc^2^)/3'
_refine_ls_weighting_scheme calc
_refine_ls_wR_factor_gt 0.1027
_refine_ls_wR_factor_ref 0.1144
_reflns_number_gt 2471
_reflns_number_total 3281
_reflns_threshold_expression I>2sigma(I)
_cod_data_source_file rz5083.cif
_cod_data_source_block I
_cod_original_sg_symbol_H-M 'P 21/c'
_cod_database_code 2238779

loop_
_space_group_symop_operation_xyz
'x, y, z'
'-x, y+1/2, -z+1/2'
'-x, -y, -z'
'x, -y-1/2, z-1/2'

loop_
_atom_site_type_symbol
_atom_site_label
_atom_site_fract_x
_atom_site_fract_y
_atom_site_fract_z
_atom_site_U_iso_or_equiv
_atom_site_adp_type
_atom_site_calc_flag
_atom_site_refinement_flags
_atom_site_occupancy
_atom_site_symmetry_multiplicity
O O1 0.93754(5) 0.7027(2) 0.81029(8) 0.0481(3) Uani d . 1 1
O O2 0.93639(5) 1.0466(3) 0.93130(8) 0.0507(3) Uani d . 1 1
N N1 0.89328(8) 0.5131(3) 0.67831(9) 0.0538(4) Uani d . 1 1
C C1 0.93598(8) 0.4853(3) 0.74936(12) 0.0526(4) Uani d . 1 1
H H1A 0.9734 0.4725 0.7294 0.063 Uiso calc R 1 1
H H1B 0.9293 0.3192 0.7779 0.063 Uiso calc R 1 1
C C2 0.83649(9) 0.5122(4) 0.70753(12) 0.0549(5) Uani d . 1 1
H H2A 0.8282 0.3343 0.7268 0.066 Uiso calc R 1 1
H H2B 0.8075 0.5574 0.6607 0.066 Uiso calc R 1 1
C C3 0.83340(7) 0.7092(3) 0.77871(10) 0.0429(4) Uani d . 1 1
C C4 0.88444(7) 0.7904(3) 0.82559(10) 0.0384(3) Uani d . 1 1
C C5 0.88378(7) 0.9799(3) 0.89037(9) 0.0395(3) Uani d . 1 1
C C6 0.83181(8) 1.0838(4) 0.90755(11) 0.0498(4) Uani d . 1 1
H H6 0.8309 1.2096 0.9503 0.060 Uiso calc R 1 1
C C7 0.78089(8) 1.0000(4) 0.86090(12) 0.0566(5) Uani d . 1 1
H H7 0.7460 1.0694 0.8729 0.068 Uiso calc R 1 1
C C8 0.78165(8) 0.8159(4) 0.79739(12) 0.0540(5) Uani d . 1 1
H H8 0.7472 0.7620 0.7665 0.065 Uiso calc R 1 1
C C9 0.90299(11) 0.7484(4) 0.62759(12) 0.0672(6) Uani d . 1 1
H H9A 0.8977 0.9070 0.6595 0.101 Uiso calc R 1 1
H H9B 0.8761 0.7481 0.5769 0.101 Uiso calc R 1 1
H H9C 0.9415 0.7445 0.6131 0.101 Uiso calc R 1 1
C C10 0.93882(9) 1.2585(4) 0.99146(12) 0.0551(5) Uani d . 1 1
H H10D 0.9778 1.2823 1.0170 0.083 Uiso calc R 1 1
H H10E 0.9150 1.2153 1.0343 0.083 Uiso calc R 1 1
H H10F 0.9253 1.4206 0.9635 0.083 Uiso calc R 1 1
O O1' 0.33443(5) 0.5282(3) 0.32961(8) 0.0572(4) Uani d . 1 1
O O2' 0.28466(6) 0.1922(3) 0.42062(9) 0.0659(4) Uani d . 1 1
N N1' 0.41648(7) 0.7858(3) 0.30046(10) 0.0520(4) Uani d . 1 1
C C1' 0.35547(8) 0.7584(4) 0.28753(13) 0.0590(5) Uani d . 1 1
H H1'A 0.3430 0.7444 0.2273 0.071 Uiso calc R 1 1
H H1'B 0.3383 0.9184 0.3078 0.071 Uiso calc R 1 1
C C2' 0.43450(8) 0.8338(4) 0.39037(12) 0.0521(4) Uani d . 1 1
H H2'A 0.4257 1.0171 0.4037 0.063 Uiso calc R 1 1
H H2'B 0.4759 0.8107 0.4020 0.063 Uiso calc R 1 1
C C3' 0.40554(7) 0.6489(3) 0.44663(11) 0.0435(4) Uani d . 1 1
C C4' 0.35742(7) 0.5065(3) 0.41245(10) 0.0426(4) Uani d . 1 1
C C5' 0.33050(7) 0.3264(4) 0.46242(11) 0.0467(4) Uani d . 1 1
C C6' 0.35111(8) 0.2984(4) 0.54686(12) 0.0547(5) Uani d . 1 1
H H6' 0.3334 0.1806 0.5806 0.066 Uiso calc R 1 1
C C7' 0.39836(9) 0.4464(4) 0.58138(12) 0.0622(5) Uani d . 1 1
H H7' 0.4118 0.4299 0.6386 0.075 Uiso calc R 1 1
C C8' 0.42559(8) 0.6174(4) 0.53176(12) 0.0566(5) Uani d . 1 1
H H8' 0.4577 0.7129 0.5555 0.068 Uiso calc R 1 1
C C9' 0.44587(9) 0.5579(4) 0.26797(13) 0.0611(5) Uani d . 1 1
H H9'A 0.4335 0.5381 0.2086 0.092 Uiso calc R 1 1
H H9'B 0.4367 0.3986 0.2971 0.092 Uiso calc R 1 1
H H9'C 0.4867 0.5870 0.2769 0.092 Uiso calc R 1 1
C C10' 0.25623(10) 0.0001(5) 0.46693(16) 0.0750(7) Uani d . 1 1
H H10A 0.2276 -0.0919 0.4292 0.113 Uiso calc R 1 1
H H10B 0.2381 0.0892 0.5099 0.113 Uiso calc R 1 1
H H10C 0.2839 -0.1262 0.4929 0.113 Uiso calc R 1 1

loop_
_atom_site_aniso_label
_atom_site_aniso_U_11
_atom_site_aniso_U_22
_atom_site_aniso_U_33
_atom_site_aniso_U_12
_atom_site_aniso_U_13
_atom_site_aniso_U_23
O1 0.0447(6) 0.0478(7) 0.0533(7) 0.0041(5) 0.0126(5) -0.0065(5)
O2 0.0476(6) 0.0544(8) 0.0491(7) -0.0022(5) 0.0019(5) -0.0106(5)
N1 0.0802(11) 0.0369(8) 0.0467(8) -0.0029(7) 0.0177(7) -0.0041(6)
C1 0.0652(11) 0.0365(9) 0.0600(11) 0.0048(8) 0.0233(9) -0.0010(8)
C2 0.0696(11) 0.0432(10) 0.0512(10) -0.0098(9) 0.0047(8) -0.0056(8)
C3 0.0495(9) 0.0367(9) 0.0425(8) -0.0048(7) 0.0052(7) 0.0024(7)
C4 0.0429(8) 0.0342(8) 0.0395(8) 0.0005(6) 0.0107(6) 0.0052(6)
C5 0.0440(8) 0.0382(8) 0.0367(8) -0.0009(6) 0.0070(6) 0.0029(6)
C6 0.0524(9) 0.0531(11) 0.0462(9) 0.0048(8) 0.0149(7) -0.0062(8)
C7 0.0420(9) 0.0655(13) 0.0641(11) 0.0074(8) 0.0137(8) -0.0021(9)
C8 0.0421(9) 0.0594(12) 0.0592(11) -0.0060(8) 0.0018(7) 0.0027(9)
C9 0.1094(18) 0.0485(11) 0.0476(10) -0.0042(11) 0.0247(11) 0.0001(8)
C10 0.0690(12) 0.0457(10) 0.0487(10) -0.0082(9) 0.0007(8) -0.0047(8)
O1' 0.0515(7) 0.0706(9) 0.0478(7) -0.0120(6) -0.0001(5) 0.0058(6)
O2' 0.0581(8) 0.0701(10) 0.0703(9) -0.0205(7) 0.0115(7) 0.0027(7)
N1' 0.0555(9) 0.0455(9) 0.0569(9) 0.0002(7) 0.0140(7) 0.0066(7)
C1' 0.0571(11) 0.0656(13) 0.0535(10) 0.0049(9) 0.0038(8) 0.0141(9)
C2' 0.0529(10) 0.0394(10) 0.0649(11) -0.0051(8) 0.0106(8) -0.0029(8)
C3' 0.0427(8) 0.0380(9) 0.0500(9) 0.0045(7) 0.0067(7) -0.0041(7)
C4' 0.0410(8) 0.0437(9) 0.0435(8) 0.0047(7) 0.0065(6) 0.0002(7)
C5' 0.0431(8) 0.0435(9) 0.0552(9) 0.0022(7) 0.0129(7) 0.0000(8)
C6' 0.0588(10) 0.0534(11) 0.0543(10) 0.0077(8) 0.0162(8) 0.0108(8)
C7' 0.0679(12) 0.0727(14) 0.0452(10) 0.0100(10) 0.0034(8) 0.0042(9)
C8' 0.0542(10) 0.0595(12) 0.0539(10) -0.0021(9) -0.0019(8) -0.0070(9)
C9' 0.0687(12) 0.0534(11) 0.0647(12) -0.0026(10) 0.0224(9) -0.0002(9)
C10' 0.0768(14) 0.0602(14) 0.0950(17) -0.0200(11) 0.0375(13) -0.0054(12)

loop_
_atom_type_symbol
_atom_type_description
_atom_type_scat_dispersion_real
_atom_type_scat_dispersion_imag
_atom_type_scat_source
C C 0.0181 0.0091 'International Tables Vol C Tables 4.2.6.8 and 6.1.1.4'
H H 0.0000 0.0000 'International Tables Vol C Tables 4.2.6.8 and 6.1.1.4'
N N 0.0311 0.0180 'International Tables Vol C Tables 4.2.6.8 and 6.1.1.4'
O O 0.0492 0.0322 'International Tables Vol C Tables 4.2.6.8 and 6.1.1.4'

loop_
_geom_angle_atom_site_label_1
_geom_angle_atom_site_label_2
_geom_angle_atom_site_label_3
_geom_angle
C4 O1 C1 114.28(13)
C5 O2 C10 117.51(14)
C1 N1 C2 108.85(14)
C1 N1 C9 112.13(16)
C9 N1 C2 112.88(17)
O1 C1 H1A 108.6
O1 C1 H1B 108.6
N1 C1 O1 114.52(14)
N1 C1 H1A 108.6
N1 C1 H1B 108.6
H1A C1 H1B 107.6
N1 C2 H2A 109.3
N1 C2 H2B 109.3
N1 C2 C3 111.61(15)
H2A C2 H2B 108.0
C3 C2 H2A 109.3
C3 C2 H2B 109.3
C4 C3 C2 118.41(16)
C4 C3 C8 119.13(16)
C8 C3 C2 122.45(16)
O1 C4 C3 123.36(15)
O1 C4 C5 116.23(14)
C3 C4 C5 120.36(15)
O2 C5 C4 115.17(14)
O2 C5 C6 125.41(15)
C6 C5 C4 119.42(15)
C5 C6 H6 120.0
C5 C6 C7 119.92(16)
C7 C6 H6 120.0
C6 C7 H7 119.7
C8 C7 C6 120.57(17)
C8 C7 H7 119.7
C3 C8 H8 119.7
C7 C8 C3 120.59(16)
C7 C8 H8 119.7
N1 C9 H9A 109.5
N1 C9 H9B 109.5
N1 C9 H9C 109.5
H9A C9 H9B 109.5
H9A C9 H9C 109.5
H9B C9 H9C 109.5
O2 C10 H10D 109.5
O2 C10 H10E 109.5
O2 C10 H10F 109.5
H10D C10 H10E 109.5
H10D C10 H10F 109.5
H10E C10 H10F 109.5
C4' O1' C1' 113.24(14)
C5' O2' C10' 117.90(17)
C1' N1' C2' 108.58(15)
C1' N1' C9' 112.47(16)
C9' N1' C2' 112.64(15)
O1' C1' H1'A 108.8
O1' C1' H1'B 108.8
N1' C1' O1' 113.74(15)
N1' C1' H1'A 108.8
N1' C1' H1'B 108.8
H1'A C1' H1'B 107.7
N1' C2' H2'A 109.0
N1' C2' H2'B 109.0
N1' C2' C3' 112.71(14)
H2'A C2' H2'B 107.8
C3' C2' H2'A 109.0
C3' C2' H2'B 109.0
C4' C3' C2' 119.09(15)
C4' C3' C8' 118.99(17)
C8' C3' C2' 121.92(16)
O1' C4' C3' 122.78(16)
O1' C4' C5' 116.67(15)
C3' C4' C5' 120.54(16)
O2' C5' C4' 114.85(16)
O2' C5' C6' 125.68(17)
C6' C5' C4' 119.48(17)
C5' C6' H6' 120.1
C5' C6' C7' 119.81(18)
C7' C6' H6' 120.1
C6' C7' H7' 119.7
C8' C7' C6' 120.59(18)
C8' C7' H7' 119.7
C3' C8' H8' 119.7
C7' C8' C3' 120.55(18)
C7' C8' H8' 119.7
N1' C9' H9'A 109.5
N1' C9' H9'B 109.5
N1' C9' H9'C 109.5
H9'A C9' H9'B 109.5
H9'A C9' H9'C 109.5
H9'B C9' H9'C 109.5
O2' C10' H10A 109.5
O2' C10' H10B 109.5
O2' C10' H10C 109.5
H10A C10' H10B 109.5
H10A C10' H10C 109.5
H10B C10' H10C 109.5

loop_
_geom_bond_atom_site_label_1
_geom_bond_atom_site_label_2
_geom_bond_distance
O1 C1 1.456(2)
O1 C4 1.3695(19)
O2 C5 1.362(2)
O2 C10 1.426(2)
N1 C1 1.421(3)
N1 C2 1.464(2)
N1 C9 1.463(2)
C1 H1A 0.9700
C1 H1B 0.9700
C2 H2A 0.9700
C2 H2B 0.9700
C2 C3 1.512(2)
C3 C4 1.389(2)
C3 C8 1.391(2)
C4 C5 1.404(2)
C5 C6 1.382(2)
C6 H6 0.9300
C6 C7 1.389(3)
C7 H7 0.9300
C7 C8 1.370(3)
C8 H8 0.9300
C9 H9A 0.9600
C9 H9B 0.9600
C9 H9C 0.9600
C10 H10D 0.9600
C10 H10E 0.9600
C10 H10F 0.9600
O1' C1' 1.451(2)
O1' C4' 1.366(2)
O2' C5' 1.367(2)
O2' C10' 1.427(2)
N1' C1' 1.425(2)
N1' C2' 1.462(2)
N1' C9' 1.461(2)
C1' H1'A 0.9700
C1' H1'B 0.9700
C2' H2'A 0.9700
C2' H2'B 0.9700
C2' C3' 1.508(2)
C3' C4' 1.386(2)
C3' C8' 1.388(3)
C4' C5' 1.404(2)
C5' C6' 1.379(3)
C6' H6' 0.9300
C6' C7' 1.387(3)
C7' H7' 0.9300
C7' C8' 1.375(3)
C8' H8' 0.9300
C9' H9'A 0.9600
C9' H9'B 0.9600
C9' H9'C 0.9600
C10' H10A 0.9600
C10' H10B 0.9600
C10' H10C 0.9600

loop_
_geom_torsion_atom_site_label_1
_geom_torsion_atom_site_label_2
_geom_torsion_atom_site_label_3
_geom_torsion_atom_site_label_4
_geom_torsion
O1 C4 C5 O2 -1.7(2)
O1 C4 C5 C6 177.98(15)
O2 C5 C6 C7 179.74(17)
N1 C2 C3 C4 -21.6(2)
N1 C2 C3 C8 156.76(17)
C1 O1 C4 C3 -9.1(2)
C1 O1 C4 C5 173.47(14)
C1 N1 C2 C3 50.6(2)
C2 N1 C1 O1 -62.57(19)
C2 C3 C4 O1 0.5(2)
C2 C3 C4 C5 177.80(15)
C2 C3 C8 C7 -178.06(18)
C3 C4 C5 O2 -179.24(14)
C3 C4 C5 C6 0.5(2)
C4 O1 C1 N1 41.2(2)
C4 C3 C8 C7 0.3(3)
C4 C5 C6 C7 0.1(3)
C5 C6 C7 C8 -0.4(3)
C6 C7 C8 C3 0.2(3)
C8 C3 C4 O1 -178.00(15)
C8 C3 C4 C5 -0.7(2)
C9 N1 C1 O1 63.0(2)
C9 N1 C2 C3 -74.6(2)
C10 O2 C5 C4 173.49(14)
C10 O2 C5 C6 -6.2(2)
O1' C4' C5' O2' 0.8(2)
O1' C4' C5' C6' -179.01(16)
O2' C5' C6' C7' 179.68(18)
N1' C2' C3' C4' -15.2(2)
N1' C2' C3' C8' 164.96(17)
C1' O1' C4' C3' -14.7(2)
C1' O1' C4' C5' 166.48(16)
C1' N1' C2' C3' 45.4(2)
C2' N1' C1' O1' -64.2(2)
C2' C3' C4' O1' -0.7(2)
C2' C3' C4' C5' 178.01(16)
C2' C3' C8' C7' -179.74(18)
C3' C4' C5' O2' -177.96(15)
C3' C4' C5' C6' 2.2(3)
C4' O1' C1' N1' 48.5(2)
C4' C3' C8' C7' 0.4(3)
C4' C5' C6' C7' -0.5(3)
C5' C6' C7' C8' -1.2(3)
C6' C7' C8' C3' 1.3(3)
C8' C3' C4' O1' 179.13(16)
C8' C3' C4' C5' -2.1(3)
C9' N1' C1' O1' 61.2(2)
C9' N1' C2' C3' -79.85(19)
C10' O2' C5' C4' 178.22(17)
C10' O2' C5' C6' -1.9(3)
